data_7106543
loop_
_publ_author_name
'Thibault E. Schmid'
'Xavier Bantreil'
'Cecilia A. Citadelle'
'Alexandra M. Z. Slawin'
'Catherine S. J. Cazin'

_publ_section_title
;
 Phosphites as ligands in ruthenium-benzylidene catalysts for olefin
 metathesis
;
_journal_name_full Chem.Commun.
_journal_page_first 7060
_journal_paper_doi 10.1039/c1cc10825e
_journal_volume 47
_journal_year 2011
_chemical_formula_moiety 'C34 H47 Cl2 N2 O3 P Ru'
_chemical_formula_sum 'C34 H47 Cl2 N2 O3 P Ru'
_chemical_formula_weight 734.68
_chemical_name_systematic
;
?
;
_space_group_IT_number 14
_symmetry_cell_setting monoclinic
_symmetry_space_group_name_Hall '-P 2yn'
_symmetry_space_group_name_H-M 'P 1 21/n 1'
_atom_sites_solution_hydrogens geom
_atom_sites_solution_primary direct
_atom_sites_solution_secondary difmap
_audit_creation_method SHELXL-97
_cell_angle_alpha 90.00
_cell_angle_beta 99.436(6)
_cell_angle_gamma 90.00
_cell_formula_units_Z 4
_cell_length_a 14.973(3)
_cell_length_b 14.976(3)
_cell_length_c 15.679(4)
_cell_measurement_reflns_used 11534
_cell_measurement_temperature 93(2)
_cell_measurement_theta_max 28.5
_cell_measurement_theta_min 1.7
_cell_volume 3468.2(13)
_computing_cell_refinement 'CrystalClear (Rigaku Corp., 2004)'
_computing_data_collection 'CrystalClear (Rigaku Corp., 2004)'
_computing_data_reduction 'CrystalClear (Rigaku Corp., 2004)'
_computing_molecular_graphics 'Bruker SHELXTL'
_computing_publication_material 'Bruker SHELXTL'
_computing_structure_refinement 'SHELXL-97 (Sheldrick, 1997)'
_computing_structure_solution 'SHELXS-97 (Sheldrick, 1990)'
_diffrn_ambient_temperature 93(2)
_diffrn_measured_fraction_theta_full 0.997
_diffrn_measured_fraction_theta_max 0.994
_diffrn_measurement_device_type CCD
_diffrn_measurement_method '\w and \f scans'
_diffrn_radiation_monochromator confocal
_diffrn_radiation_source 'rotating anode'
_diffrn_radiation_type MoK\a
_diffrn_radiation_wavelength 0.71073
_diffrn_reflns_av_R_equivalents 0.0672
_diffrn_reflns_av_sigmaI/netI 0.0676
_diffrn_reflns_limit_h_max 15
_diffrn_reflns_limit_h_min -18
_diffrn_reflns_limit_k_max 18
_diffrn_reflns_limit_k_min -17
_diffrn_reflns_limit_l_max 17
_diffrn_reflns_limit_l_min -18
_diffrn_reflns_number 21173
_diffrn_reflns_theta_full 25.00
_diffrn_reflns_theta_max 25.33
_diffrn_reflns_theta_min 1.74
_exptl_absorpt_coefficient_mu 0.688
_exptl_absorpt_correction_T_max 1.000
_exptl_absorpt_correction_T_min 0.8543
_exptl_absorpt_correction_type multi-scan
_exptl_absorpt_process_details 'Jacobson, R. (1998) Private communication'
_exptl_crystal_colour Orange
_exptl_crystal_density_diffrn 1.407
_exptl_crystal_density_method 'not measured'
_exptl_crystal_description Prism
_exptl_crystal_F_000 1528
_exptl_crystal_size_max 0.12
_exptl_crystal_size_mid 0.12
_exptl_crystal_size_min 0.12
_refine_diff_density_max 0.938
_refine_diff_density_min -0.867
_refine_diff_density_rms 0.101
_refine_ls_extinction_method none
_refine_ls_goodness_of_fit_ref 1.053
_refine_ls_hydrogen_treatment constr
_refine_ls_matrix_type full
_refine_ls_number_parameters 394
_refine_ls_number_reflns 6276
_refine_ls_number_restraints 0
_refine_ls_restrained_S_all 1.053
_refine_ls_R_factor_all 0.0569
_refine_ls_R_factor_gt 0.0461
_refine_ls_shift/su_max 0.001
_refine_ls_shift/su_mean 0.000
_refine_ls_structure_factor_coef Fsqd
_refine_ls_weighting_details 'calc w=1/[\s^2^(Fo^2^)+(0.0456P)^2^+4.6520P] where P=(Fo^2^+2Fc^2^)/3'
_refine_ls_weighting_scheme calc
_refine_ls_wR_factor_gt 0.1112
_refine_ls_wR_factor_ref 0.1196
_reflns_number_gt 5319
_reflns_number_total 6276
_reflns_threshold_expression >2sigma(I)
_cod_data_source_file c1cc10825e.txt
_cod_data_source_block 1b
_cod_original_cell_volume 3468.3(13)
_cod_original_sg_symbol_H-M P2(1)/n
_cod_database_code 7106543

loop_
_symmetry_equiv_pos_as_xyz
'x, y, z'
'-x+1/2, y+1/2, -z+1/2'
'-x, -y, -z'
'x-1/2, -y-1/2, z-1/2'

loop_
_atom_site_label
_atom_site_type_symbol
_atom_site_fract_x
_atom_site_fract_y
_atom_site_fract_z
_atom_site_U_iso_or_equiv
_atom_site_adp_type
_atom_site_occupancy
_atom_site_symmetry_multiplicity
_atom_site_calc_flag
_atom_site_refinement_flags
_atom_site_disorder_assembly
_atom_site_disorder_group
Ru1 Ru 0.359382(18) 0.291467(18) 0.136512(18) 0.01916(11) Uani 1 1 d . . .
Cl1 Cl 0.35818(6) 0.23414(6) 0.27804(6) 0.0253(2) Uani 1 1 d . . .
Cl2 Cl 0.32656(6) 0.33761(6) -0.01182(6) 0.0274(2) Uani 1 1 d . . .
C1 C 0.2936(2) 0.4086(2) 0.1711(2) 0.0203(7) Uani 1 1 d . . .
N2 N 0.20399(19) 0.42276(19) 0.1621(2) 0.0256(7) Uani 1 1 d . . .
C3 C 0.1798(3) 0.5099(3) 0.1957(3) 0.0359(10) Uani 1 1 d . . .
H3A H 0.1506 0.5026 0.2476 0.043 Uiso 1 1 calc R . .
H3B H 0.1388 0.5438 0.1513 0.043 Uiso 1 1 calc R . .
C4 C 0.2712(2) 0.5556(3) 0.2180(3) 0.0324(9) Uani 1 1 d . . .
H4A H 0.2768 0.6057 0.1781 0.039 Uiso 1 1 calc R . .
H4B H 0.2812 0.5781 0.2782 0.039 Uiso 1 1 calc R . .
N5 N 0.33463(19) 0.48264(19) 0.2070(2) 0.0230(7) Uani 1 1 d . . .
C6 C 0.1299(2) 0.3656(2) 0.1265(3) 0.0257(8) Uani 1 1 d . . .
C7 C 0.0925(2) 0.3068(2) 0.1810(3) 0.0256(8) Uani 1 1 d . . .
C8 C 0.0138(3) 0.2607(3) 0.1468(3) 0.0297(9) Uani 1 1 d . . .
H8A H -0.0111 0.2197 0.1827 0.036 Uiso 1 1 calc R . .
C9 C -0.0296(3) 0.2726(3) 0.0619(3) 0.0320(9) Uani 1 1 d . . .
C10 C 0.0094(2) 0.3307(3) 0.0100(3) 0.0308(9) Uani 1 1 d . . .
H10A H -0.0184 0.3380 -0.0485 0.037 Uiso 1 1 calc R . .
C11 C 0.0882(2) 0.3792(2) 0.0408(2) 0.0266(8) Uani 1 1 d . . .
C12 C 0.1319(3) 0.2983(3) 0.2754(3) 0.0302(9) Uani 1 1 d . . .
H12A H 0.1275 0.3558 0.3042 0.045 Uiso 1 1 calc R . .
H12B H 0.1956 0.2805 0.2812 0.045 Uiso 1 1 calc R . .
H12C H 0.0983 0.2530 0.3022 0.045 Uiso 1 1 calc R . .
C13 C -0.1180(3) 0.2256(3) 0.0298(3) 0.0442(12) Uani 1 1 d . . .
H13A H -0.1657 0.2509 0.0584 0.066 Uiso 1 1 calc R . .
H13B H -0.1115 0.1618 0.0430 0.066 Uiso 1 1 calc R . .
H13C H -0.1340 0.2338 -0.0329 0.066 Uiso 1 1 calc R . .
C14 C 0.1220(3) 0.4474(3) -0.0171(3) 0.0357(10) Uani 1 1 d . . .
H14A H 0.0953 0.5057 -0.0083 0.054 Uiso 1 1 calc R . .
H14B H 0.1047 0.4293 -0.0776 0.054 Uiso 1 1 calc R . .
H14C H 0.1881 0.4515 -0.0030 0.054 Uiso 1 1 calc R . .
C15 C 0.4295(2) 0.5026(2) 0.2277(2) 0.0238(8) Uani 1 1 d . . .
C16 C 0.4717(3) 0.5465(2) 0.1663(2) 0.0266(8) Uani 1 1 d . . .
C17 C 0.5632(3) 0.5694(3) 0.1898(3) 0.0325(9) Uani 1 1 d . . .
H17A H 0.5934 0.5984 0.1488 0.039 Uiso 1 1 calc R . .
C18 C 0.6110(3) 0.5507(3) 0.2719(3) 0.0307(9) Uani 1 1 d . . .
C19 C 0.5653(3) 0.5092(2) 0.3304(3) 0.0301(9) Uani 1 1 d . . .
H19A H 0.5974 0.4968 0.3866 0.036 Uiso 1 1 calc R . .
C20 C 0.4749(2) 0.4848(2) 0.3114(2) 0.0256(8) Uani 1 1 d . . .
C21 C 0.4222(3) 0.5666(3) 0.0768(3) 0.0342(9) Uani 1 1 d . . .
H21A H 0.3872 0.5142 0.0538 0.051 Uiso 1 1 calc R . .
H21B H 0.4661 0.5817 0.0390 0.051 Uiso 1 1 calc R . .
H21C H 0.3812 0.6172 0.0793 0.051 Uiso 1 1 calc R . .
C22 C 0.7108(3) 0.5733(3) 0.2941(3) 0.0458(12) Uani 1 1 d . . .
H22A H 0.7190 0.6232 0.3350 0.069 Uiso 1 1 calc R . .
H22B H 0.7339 0.5901 0.2413 0.069 Uiso 1 1 calc R . .
H22C H 0.7441 0.5211 0.3203 0.069 Uiso 1 1 calc R . .
C23 C 0.4286(3) 0.4396(3) 0.3784(3) 0.0330(9) Uani 1 1 d . . .
H23A H 0.4309 0.3747 0.3710 0.050 Uiso 1 1 calc R . .
H23B H 0.3653 0.4590 0.3713 0.050 Uiso 1 1 calc R . .
H23C H 0.4595 0.4557 0.4364 0.050 Uiso 1 1 calc R . .
C24 C 0.4755(2) 0.3347(2) 0.1428(2) 0.0240(8) Uani 1 1 d . . .
H24A H 0.4783 0.3807 0.1017 0.029 Uiso 1 1 calc R . .
C25 C 0.5646(2) 0.3173(3) 0.1939(2) 0.0252(8) Uani 1 1 d . . .
C26 C 0.6397(2) 0.3569(3) 0.1654(3) 0.0300(9) Uani 1 1 d . . .
H26A H 0.6306 0.3935 0.1152 0.036 Uiso 1 1 calc R . .
C27 C 0.7267(3) 0.3436(3) 0.2094(3) 0.0344(9) Uani 1 1 d . . .
H27A H 0.7769 0.3695 0.1886 0.041 Uiso 1 1 calc R . .
C28 C 0.7400(3) 0.2922(3) 0.2839(3) 0.0365(10) Uani 1 1 d . . .
H28A H 0.7994 0.2840 0.3151 0.044 Uiso 1 1 calc R . .
C29 C 0.6667(3) 0.2528(3) 0.3129(3) 0.0362(10) Uani 1 1 d . . .
H29A H 0.6762 0.2178 0.3641 0.043 Uiso 1 1 calc R . .
C30 C 0.5802(3) 0.2640(3) 0.2681(2) 0.0289(8) Uani 1 1 d . . .
H30A H 0.5308 0.2353 0.2878 0.035 Uiso 1 1 calc R . .
P1 P 0.40409(6) 0.15115(6) 0.09681(6) 0.0229(2) Uani 1 1 d . . .
O31 O 0.32301(16) 0.07963(17) 0.08084(17) 0.0277(6) Uani 1 1 d . . .
C31 C 0.2503(2) 0.0885(3) 0.0080(3) 0.0336(9) Uani 1 1 d . . .
H31A H 0.2259 0.0286 -0.0093 0.040 Uiso 1 1 calc R . .
H31B H 0.2746 0.1144 -0.0415 0.040 Uiso 1 1 calc R . .
C32 C 0.1748(3) 0.1467(3) 0.0286(3) 0.0368(10) Uani 1 1 d . . .
H32A H 0.1272 0.1507 -0.0222 0.055 Uiso 1 1 calc R . .
H32B H 0.1983 0.2065 0.0445 0.055 Uiso 1 1 calc R . .
H32C H 0.1497 0.1207 0.0770 0.055 Uiso 1 1 calc R . .
O33 O 0.47236(16) 0.10047(16) 0.16881(16) 0.0260(6) Uani 1 1 d . . .
C33 C 0.5050(3) 0.0102(2) 0.1540(3) 0.0324(9) Uani 1 1 d . . .
H33A H 0.5449 0.0118 0.1095 0.039 Uiso 1 1 calc R . .
H33B H 0.4533 -0.0298 0.1337 0.039 Uiso 1 1 calc R . .
C34 C 0.5563(3) -0.0227(3) 0.2377(3) 0.0339(9) Uani 1 1 d . . .
H34A H 0.5792 -0.0829 0.2298 0.051 Uiso 1 1 calc R . .
H34B H 0.5161 -0.0243 0.2811 0.051 Uiso 1 1 calc R . .
H34C H 0.6073 0.0174 0.2572 0.051 Uiso 1 1 calc R . .
O35 O 0.44339(17) 0.13648(16) 0.00814(16) 0.0277(6) Uani 1 1 d . . .
C35 C 0.5100(3) 0.1959(3) -0.0199(3) 0.0301(9) Uani 1 1 d . . .
H35A H 0.5005 0.2572 0.0003 0.036 Uiso 1 1 calc R . .
H35B H 0.5011 0.1968 -0.0839 0.036 Uiso 1 1 calc R . .
C36 C 0.6054(3) 0.1668(3) 0.0146(3) 0.0381(10) Uani 1 1 d . . .
H36A H 0.6482 0.2085 -0.0050 0.057 Uiso 1 1 calc R . .
H36B H 0.6155 0.1067 -0.0066 0.057 Uiso 1 1 calc R . .
H36C H 0.6146 0.1663 0.0780 0.057 Uiso 1 1 calc R . .

loop_
_atom_site_aniso_label
_atom_site_aniso_U_11
_atom_site_aniso_U_22
_atom_site_aniso_U_33
_atom_site_aniso_U_23
_atom_site_aniso_U_13
_atom_site_aniso_U_12
Ru1 0.01849(17) 0.01678(18) 0.02231(19) -0.00075(11) 0.00366(13) 0.00081(10)
Cl1 0.0280(5) 0.0240(4) 0.0248(5) 0.0031(4) 0.0070(4) 0.0008(4)
Cl2 0.0277(5) 0.0304(5) 0.0234(5) 0.0016(4) 0.0020(4) 0.0019(4)
C1 0.0231(17) 0.0212(18) 0.0160(17) 0.0026(14) 0.0011(14) -0.0008(14)
N2 0.0220(15) 0.0167(15) 0.0380(19) -0.0054(13) 0.0043(14) 0.0011(12)
C3 0.025(2) 0.027(2) 0.054(3) -0.0127(19) 0.0036(19) 0.0040(16)
C4 0.0251(19) 0.024(2) 0.048(3) -0.0122(18) 0.0067(18) 0.0029(16)
N5 0.0203(14) 0.0179(15) 0.0309(17) -0.0038(13) 0.0041(13) 0.0019(12)
C6 0.0203(17) 0.0211(19) 0.035(2) -0.0055(16) 0.0033(16) 0.0031(15)
C7 0.0241(18) 0.0238(19) 0.029(2) -0.0028(16) 0.0043(16) 0.0038(15)
C8 0.0267(19) 0.024(2) 0.040(2) -0.0045(18) 0.0128(18) -0.0019(16)
C9 0.0255(19) 0.032(2) 0.040(2) -0.0111(18) 0.0077(19) 0.0014(17)
C10 0.0230(18) 0.034(2) 0.035(2) -0.0068(18) 0.0027(17) 0.0047(16)
C11 0.0239(18) 0.0238(19) 0.032(2) -0.0019(16) 0.0061(16) 0.0071(15)
C12 0.028(2) 0.035(2) 0.028(2) 0.0014(17) 0.0065(18) 0.0020(16)
C13 0.028(2) 0.046(3) 0.060(3) -0.018(2) 0.010(2) -0.0066(19)
C14 0.033(2) 0.032(2) 0.043(2) 0.0096(19) 0.0091(19) 0.0074(17)
C15 0.0221(17) 0.0186(18) 0.031(2) -0.0024(15) 0.0064(16) -0.0012(14)
C16 0.032(2) 0.0159(18) 0.033(2) -0.0015(15) 0.0089(17) -0.0013(15)
C17 0.033(2) 0.027(2) 0.041(2) 0.0009(18) 0.0159(19) -0.0019(17)
C18 0.0260(19) 0.023(2) 0.043(2) -0.0042(17) 0.0035(18) -0.0021(15)
C19 0.030(2) 0.0205(19) 0.038(2) -0.0028(17) -0.0001(18) -0.0021(16)
C20 0.0303(19) 0.0160(18) 0.031(2) -0.0015(15) 0.0057(17) -0.0015(15)
C21 0.041(2) 0.031(2) 0.031(2) 0.0039(17) 0.0035(19) 0.0001(18)
C22 0.025(2) 0.044(3) 0.068(3) -0.006(2) 0.007(2) -0.0098(19)
C23 0.040(2) 0.025(2) 0.033(2) 0.0015(17) 0.0038(19) -0.0074(17)
C24 0.0277(18) 0.0177(18) 0.026(2) -0.0020(15) 0.0042(16) 0.0015(15)
C25 0.0218(18) 0.0253(19) 0.028(2) -0.0060(16) 0.0014(16) 0.0003(15)
C26 0.0235(19) 0.031(2) 0.035(2) -0.0052(17) 0.0018(17) -0.0030(16)
C27 0.0256(19) 0.034(2) 0.041(2) -0.0073(19) -0.0006(18) -0.0038(17)
C28 0.026(2) 0.037(3) 0.042(3) -0.0062(19) -0.006(2) 0.0012(17)
C29 0.034(2) 0.032(2) 0.039(2) -0.0008(19) -0.0048(19) 0.0029(18)
C30 0.028(2) 0.030(2) 0.029(2) -0.0043(17) 0.0035(17) 0.0020(16)
P1 0.0231(5) 0.0200(5) 0.0256(5) -0.0019(4) 0.0041(4) 0.0009(4)
O31 0.0240(13) 0.0254(14) 0.0326(15) -0.0003(11) 0.0013(11) -0.0032(11)
C31 0.0236(19) 0.037(2) 0.039(2) -0.0075(19) -0.0001(18) -0.0022(17)
C32 0.032(2) 0.029(2) 0.049(3) 0.0050(19) 0.004(2) 0.0036(17)
O33 0.0277(13) 0.0201(13) 0.0288(14) -0.0001(11) 0.0007(11) 0.0068(10)
C33 0.036(2) 0.0203(19) 0.041(2) 0.0019(17) 0.0062(19) 0.0103(17)
C34 0.0252(19) 0.032(2) 0.042(2) 0.0079(19) -0.0008(18) 0.0066(17)
O35 0.0310(14) 0.0252(14) 0.0282(14) -0.0039(11) 0.0086(12) 0.0010(11)
C35 0.035(2) 0.027(2) 0.031(2) -0.0034(17) 0.0138(18) -0.0012(16)
C36 0.037(2) 0.039(2) 0.038(2) -0.0079(19) 0.008(2) -0.0006(19)

loop_
_atom_type_symbol
_atom_type_description
_atom_type_scat_dispersion_real
_atom_type_scat_dispersion_imag
_atom_type_scat_source
C C 0.0033 0.0016 'International Tables Vol C Tables 4.2.6.8 and 6.1.1.4'
H H 0.0000 0.0000 'International Tables Vol C Tables 4.2.6.8 and 6.1.1.4'
N N 0.0061 0.0033 'International Tables Vol C Tables 4.2.6.8 and 6.1.1.4'
O O 0.0106 0.0060 'International Tables Vol C Tables 4.2.6.8 and 6.1.1.4'
P P 0.1023 0.0942 'International Tables Vol C Tables 4.2.6.8 and 6.1.1.4'
Cl Cl 0.1484 0.1585 'International Tables Vol C Tables 4.2.6.8 and 6.1.1.4'
Ru Ru -1.2594 0.8363 'International Tables Vol C Tables 4.2.6.8 and 6.1.1.4'

loop_
_geom_angle_atom_site_label_1
_geom_angle_atom_site_label_2
_geom_angle_atom_site_label_3
_geom_angle
_geom_angle_site_symmetry_1
_geom_angle_site_symmetry_3
_geom_angle_publ_flag
C24 Ru1 C1 99.76(14) . . ?
C24 Ru1 P1 91.20(11) . . ?
C1 Ru1 P1 169.04(9) . . ?
C24 Ru1 Cl1 103.18(12) . . ?
C1 Ru1 Cl1 89.13(9) . . ?
P1 Ru1 Cl1 88.28(3) . . ?
C24 Ru1 Cl2 89.55(12) . . ?
C1 Ru1 Cl2 88.86(9) . . ?
P1 Ru1 Cl2 91.32(3) . . ?
Cl1 Ru1 Cl2 167.27(3) . . ?
N2 C1 N5 107.1(3) . . ?
N2 C1 Ru1 126.9(3) . . ?
N5 C1 Ru1 126.0(2) . . ?
C1 N2 C6 129.8(3) . . ?
C1 N2 C3 113.7(3) . . ?
C6 N2 C3 116.5(3) . . ?
N2 C3 C4 102.5(3) . . ?
N2 C3 H3A 111.3 . . ?
C4 C3 H3A 111.3 . . ?
N2 C3 H3B 111.3 . . ?
C4 C3 H3B 111.3 . . ?
H3A C3 H3B 109.2 . . ?
N5 C4 C3 102.3(3) . . ?
N5 C4 H4A 111.3 . . ?
C3 C4 H4A 111.3 . . ?
N5 C4 H4B 111.3 . . ?
C3 C4 H4B 111.3 . . ?
H4A C4 H4B 109.2 . . ?
C1 N5 C15 129.3(3) . . ?
C1 N5 C4 113.6(3) . . ?
C15 N5 C4 116.8(3) . . ?
C11 C6 C7 121.1(3) . . ?
C11 C6 N2 118.6(3) . . ?
C7 C6 N2 119.6(3) . . ?
C8 C7 C6 118.1(4) . . ?
C8 C7 C12 120.4(3) . . ?
C6 C7 C12 121.3(3) . . ?
C7 C8 C9 122.4(4) . . ?
C7 C8 H8A 118.8 . . ?
C9 C8 H8A 118.8 . . ?
C10 C9 C8 117.8(4) . . ?
C10 C9 C13 121.9(4) . . ?
C8 C9 C13 120.3(4) . . ?
C9 C10 C11 122.4(4) . . ?
C9 C10 H10A 118.8 . . ?
C11 C10 H10A 118.8 . . ?
C6 C11 C10 118.1(4) . . ?
C6 C11 C14 122.4(3) . . ?
C10 C11 C14 119.4(4) . . ?
C7 C12 H12A 109.5 . . ?
C7 C12 H12B 109.5 . . ?
H12A C12 H12B 109.5 . . ?
C7 C12 H12C 109.5 . . ?
H12A C12 H12C 109.5 . . ?
H12B C12 H12C 109.5 . . ?
C9 C13 H13A 109.5 . . ?
C9 C13 H13B 109.5 . . ?
H13A C13 H13B 109.5 . . ?
C9 C13 H13C 109.5 . . ?
H13A C13 H13C 109.5 . . ?
H13B C13 H13C 109.5 . . ?
C11 C14 H14A 109.5 . . ?
C11 C14 H14B 109.5 . . ?
H14A C14 H14B 109.5 . . ?
C11 C14 H14C 109.5 . . ?
H14A C14 H14C 109.5 . . ?
H14B C14 H14C 109.5 . . ?
C16 C15 C20 121.9(3) . . ?
C16 C15 N5 119.0(3) . . ?
C20 C15 N5 118.9(3) . . ?
C15 C16 C17 117.8(4) . . ?
C15 C16 C21 121.8(3) . . ?
C17 C16 C21 120.4(3) . . ?
C18 C17 C16 121.7(4) . . ?
C18 C17 H17A 119.2 . . ?
C16 C17 H17A 119.2 . . ?
C19 C18 C17 118.0(4) . . ?
C19 C18 C22 121.7(4) . . ?
C17 C18 C22 120.3(4) . . ?
C18 C19 C20 123.3(4) . . ?
C18 C19 H19A 118.4 . . ?
C20 C19 H19A 118.4 . . ?
C19 C20 C15 117.3(3) . . ?
C19 C20 C23 120.8(4) . . ?
C15 C20 C23 121.9(3) . . ?
C16 C21 H21A 109.5 . . ?
C16 C21 H21B 109.5 . . ?
H21A C21 H21B 109.5 . . ?
C16 C21 H21C 109.5 . . ?
H21A C21 H21C 109.5 . . ?
H21B C21 H21C 109.5 . . ?
C18 C22 H22A 109.5 . . ?
C18 C22 H22B 109.5 . . ?
H22A C22 H22B 109.5 . . ?
C18 C22 H22C 109.5 . . ?
H22A C22 H22C 109.5 . . ?
H22B C22 H22C 109.5 . . ?
C20 C23 H23A 109.5 . . ?
C20 C23 H23B 109.5 . . ?
H23A C23 H23B 109.5 . . ?
C20 C23 H23C 109.5 . . ?
H23A C23 H23C 109.5 . . ?
H23B C23 H23C 109.5 . . ?
C25 C24 Ru1 137.3(3) . . ?
C25 C24 H24A 111.3 . . ?
Ru1 C24 H24A 111.3 . . ?
C30 C25 C26 118.2(3) . . ?
C30 C25 C24 124.7(3) . . ?
C26 C25 C24 117.1(3) . . ?
C27 C26 C25 121.1(4) . . ?
C27 C26 H26A 119.5 . . ?
C25 C26 H26A 119.5 . . ?
C28 C27 C26 119.6(4) . . ?
C28 C27 H27A 120.2 . . ?
C26 C27 H27A 120.2 . . ?
C27 C28 C29 120.1(4) . . ?
C27 C28 H28A 120.0 . . ?
C29 C28 H28A 120.0 . . ?
C30 C29 C28 120.6(4) . . ?
C30 C29 H29A 119.7 . . ?
C28 C29 H29A 119.7 . . ?
C29 C30 C25 120.5(4) . . ?
C29 C30 H30A 119.8 . . ?
C25 C30 H30A 119.8 . . ?
O33 P1 O31 100.02(14) . . ?
O33 P1 O35 105.36(13) . . ?
O31 P1 O35 98.52(14) . . ?
O33 P1 Ru1 115.01(10) . . ?
O31 P1 Ru1 113.66(10) . . ?
O35 P1 Ru1 121.14(10) . . ?
C31 O31 P1 120.8(2) . . ?
O31 C31 C32 112.2(3) . . ?
O31 C31 H31A 109.2 . . ?
C32 C31 H31A 109.2 . . ?
O31 C31 H31B 109.2 . . ?
C32 C31 H31B 109.2 . . ?
H31A C31 H31B 107.9 . . ?
C31 C32 H32A 109.5 . . ?
C31 C32 H32B 109.5 . . ?
H32A C32 H32B 109.5 . . ?
C31 C32 H32C 109.5 . . ?
H32A C32 H32C 109.5 . . ?
H32B C32 H32C 109.5 . . ?
C33 O33 P1 121.4(2) . . ?
O33 C33 C34 107.6(3) . . ?
O33 C33 H33A 110.2 . . ?
C34 C33 H33A 110.2 . . ?
O33 C33 H33B 110.2 . . ?
C34 C33 H33B 110.2 . . ?
H33A C33 H33B 108.5 . . ?
C33 C34 H34A 109.5 . . ?
C33 C34 H34B 109.5 . . ?
H34A C34 H34B 109.5 . . ?
C33 C34 H34C 109.5 . . ?
H34A C34 H34C 109.5 . . ?
H34B C34 H34C 109.5 . . ?
C35 O35 P1 122.8(2) . . ?
O35 C35 C36 111.8(3) . . ?
O35 C35 H35A 109.3 . . ?
C36 C35 H35A 109.3 . . ?
O35 C35 H35B 109.3 . . ?
C36 C35 H35B 109.3 . . ?
H35A C35 H35B 107.9 . . ?
C35 C36 H36A 109.5 . . ?
C35 C36 H36B 109.5 . . ?
H36A C36 H36B 109.5 . . ?
C35 C36 H36C 109.5 . . ?
H36A C36 H36C 109.5 . . ?
H36B C36 H36C 109.5 . . ?

loop_
_geom_bond_atom_site_label_1
_geom_bond_atom_site_label_2
_geom_bond_distance
_geom_bond_site_symmetry_2
_geom_bond_publ_flag
Ru1 C24 1.843(4) . ?
Ru1 C1 2.125(3) . ?
Ru1 P1 2.3213(10) . ?
Ru1 Cl1 2.3820(10) . ?
Ru1 Cl2 2.3985(11) . ?
C1 N2 1.343(4) . ?
C1 N5 1.346(4) . ?
N2 C6 1.440(5) . ?
N2 C3 1.475(5) . ?
C3 C4 1.518(5) . ?
C3 H3A 0.9900 . ?
C3 H3B 0.9900 . ?
C4 N5 1.477(4) . ?
C4 H4A 0.9900 . ?
C4 H4B 0.9900 . ?
N5 C15 1.435(4) . ?
C6 C11 1.401(5) . ?
C6 C7 1.406(5) . ?
C7 C8 1.395(5) . ?
C7 C12 1.505(5) . ?
C8 C9 1.394(6) . ?
C8 H8A 0.9500 . ?
C9 C10 1.383(6) . ?
C9 C13 1.510(6) . ?
C10 C11 1.403(5) . ?
C10 H10A 0.9500 . ?
C11 C14 1.507(5) . ?
C12 H12A 0.9800 . ?
C12 H12B 0.9800 . ?
C12 H12C 0.9800 . ?
C13 H13A 0.9800 . ?
C13 H13B 0.9800 . ?
C13 H13C 0.9800 . ?
C14 H14A 0.9800 . ?
C14 H14B 0.9800 . ?
C14 H14C 0.9800 . ?
C15 C16 1.400(5) . ?
C15 C20 1.401(5) . ?
C16 C17 1.402(5) . ?
C16 C21 1.506(5) . ?
C17 C18 1.394(6) . ?
C17 H17A 0.9500 . ?
C18 C19 1.379(5) . ?
C18 C22 1.516(5) . ?
C19 C20 1.387(5) . ?
C19 H19A 0.9500 . ?
C20 C23 1.510(5) . ?
C21 H21A 0.9800 . ?
C21 H21B 0.9800 . ?
C21 H21C 0.9800 . ?
C22 H22A 0.9800 . ?
C22 H22B 0.9800 . ?
C22 H22C 0.9800 . ?
C23 H23A 0.9800 . ?
C23 H23B 0.9800 . ?
C23 H23C 0.9800 . ?
C24 C25 1.462(5) . ?
C24 H24A 0.9500 . ?
C25 C30 1.399(5) . ?
C25 C26 1.407(5) . ?
C26 C27 1.385(5) . ?
C26 H26A 0.9500 . ?
C27 C28 1.386(6) . ?
C27 H27A 0.9500 . ?
C28 C29 1.386(6) . ?
C28 H28A 0.9500 . ?
C29 C30 1.380(5) . ?
C29 H29A 0.9500 . ?
C30 H30A 0.9500 . ?
P1 O33 1.586(3) . ?
P1 O31 1.608(3) . ?
P1 O35 1.611(3) . ?
O31 C31 1.449(5) . ?
C31 C32 1.503(5) . ?
C31 H31A 0.9900 . ?
C31 H31B 0.9900 . ?
C32 H32A 0.9800 . ?
C32 H32B 0.9800 . ?
C32 H32C 0.9800 . ?
O33 C33 1.468(4) . ?
C33 C34 1.491(5) . ?
C33 H33A 0.9900 . ?
C33 H33B 0.9900 . ?
C34 H34A 0.9800 . ?
C34 H34B 0.9800 . ?
C34 H34C 0.9800 . ?
O35 C35 1.456(4) . ?
C35 C36 1.507(6) . ?
C35 H35A 0.9900 . ?
C35 H35B 0.9900 . ?
C36 H36A 0.9800 . ?
C36 H36B 0.9800 . ?
C36 H36C 0.9800 . ?

loop_
_geom_torsion_atom_site_label_1
_geom_torsion_atom_site_label_2
_geom_torsion_atom_site_label_3
_geom_torsion_atom_site_label_4
_geom_torsion
_geom_torsion_site_symmetry_1
_geom_torsion_site_symmetry_2
_geom_torsion_site_symmetry_3
_geom_torsion_site_symmetry_4
_geom_torsion_publ_flag
C24 Ru1 C1 N2 166.5(3) . . . . ?
P1 Ru1 C1 N2 -13.9(7) . . . . ?
Cl1 Ru1 C1 N2 -90.3(3) . . . . ?
Cl2 Ru1 C1 N2 77.1(3) . . . . ?
C24 Ru1 C1 N5 -14.0(3) . . . . ?
P1 Ru1 C1 N5 165.6(3) . . . . ?
Cl1 Ru1 C1 N5 89.3(3) . . . . ?
Cl2 Ru1 C1 N5 -103.3(3) . . . . ?
N5 C1 N2 C6 179.2(3) . . . . ?
Ru1 C1 N2 C6 -1.2(5) . . . . ?
N5 C1 N2 C3 -2.0(4) . . . . ?
Ru1 C1 N2 C3 177.7(3) . . . . ?
C1 N2 C3 C4 7.1(4) . . . . ?
C6 N2 C3 C4 -173.9(3) . . . . ?
N2 C3 C4 N5 -8.7(4) . . . . ?
N2 C1 N5 C15 -178.0(3) . . . . ?
Ru1 C1 N5 C15 2.3(5) . . . . ?
N2 C1 N5 C4 -4.5(4) . . . . ?
Ru1 C1 N5 C4 175.8(3) . . . . ?
C3 C4 N5 C1 8.7(4) . . . . ?
C3 C4 N5 C15 -177.0(3) . . . . ?
C1 N2 C6 C11 -98.3(4) . . . . ?
C3 N2 C6 C11 82.9(4) . . . . ?
C1 N2 C6 C7 91.0(5) . . . . ?
C3 N2 C6 C7 -87.8(4) . . . . ?
C11 C6 C7 C8 1.6(5) . . . . ?
N2 C6 C7 C8 172.0(3) . . . . ?
C11 C6 C7 C12 -174.2(3) . . . . ?
N2 C6 C7 C12 -3.7(5) . . . . ?
C6 C7 C8 C9 -1.6(5) . . . . ?
C12 C7 C8 C9 174.2(3) . . . . ?
C7 C8 C9 C10 1.8(6) . . . . ?
C7 C8 C9 C13 -175.9(4) . . . . ?
C8 C9 C10 C11 -2.0(6) . . . . ?
C13 C9 C10 C11 175.7(4) . . . . ?
C7 C6 C11 C10 -1.7(5) . . . . ?
N2 C6 C11 C10 -172.3(3) . . . . ?
C7 C6 C11 C14 174.7(3) . . . . ?
N2 C6 C11 C14 4.1(5) . . . . ?
C9 C10 C11 C6 2.0(5) . . . . ?
C9 C10 C11 C14 -174.5(3) . . . . ?
C1 N5 C15 C16 91.7(5) . . . . ?
C4 N5 C15 C16 -81.6(4) . . . . ?
C1 N5 C15 C20 -94.0(4) . . . . ?
C4 N5 C15 C20 92.7(4) . . . . ?
C20 C15 C16 C17 2.5(5) . . . . ?
N5 C15 C16 C17 176.7(3) . . . . ?
C20 C15 C16 C21 -179.1(3) . . . . ?
N5 C15 C16 C21 -5.0(5) . . . . ?
C15 C16 C17 C18 -1.0(6) . . . . ?
C21 C16 C17 C18 -179.3(4) . . . . ?
C16 C17 C18 C19 -0.5(6) . . . . ?
C16 C17 C18 C22 177.7(4) . . . . ?
C17 C18 C19 C20 0.5(6) . . . . ?
C22 C18 C19 C20 -177.7(4) . . . . ?
C18 C19 C20 C15 0.9(6) . . . . ?
C18 C19 C20 C23 -179.9(4) . . . . ?
C16 C15 C20 C19 -2.5(5) . . . . ?
N5 C15 C20 C19 -176.7(3) . . . . ?
C16 C15 C20 C23 178.4(3) . . . . ?
N5 C15 C20 C23 4.2(5) . . . . ?
C1 Ru1 C24 C25 116.8(4) . . . . ?
P1 Ru1 C24 C25 -63.1(4) . . . . ?
Cl1 Ru1 C24 C25 25.4(4) . . . . ?
Cl2 Ru1 C24 C25 -154.4(4) . . . . ?
Ru1 C24 C25 C30 -10.7(6) . . . . ?
Ru1 C24 C25 C26 168.8(3) . . . . ?
C30 C25 C26 C27 0.1(6) . . . . ?
C24 C25 C26 C27 -179.5(3) . . . . ?
C25 C26 C27 C28 -1.6(6) . . . . ?
C26 C27 C28 C29 1.5(6) . . . . ?
C27 C28 C29 C30 0.2(6) . . . . ?
C28 C29 C30 C25 -1.8(6) . . . . ?
C26 C25 C30 C29 1.6(6) . . . . ?
C24 C25 C30 C29 -178.8(4) . . . . ?
C24 Ru1 P1 O33 65.82(16) . . . . ?
C1 Ru1 P1 O33 -113.8(5) . . . . ?
Cl1 Ru1 P1 O33 -37.33(11) . . . . ?
Cl2 Ru1 P1 O33 155.40(11) . . . . ?
C24 Ru1 P1 O31 -179.72(16) . . . . ?
C1 Ru1 P1 O31 0.7(5) . . . . ?
Cl1 Ru1 P1 O31 77.13(11) . . . . ?
Cl2 Ru1 P1 O31 -90.14(11) . . . . ?
C24 Ru1 P1 O35 -62.75(17) . . . . ?
C1 Ru1 P1 O35 117.7(5) . . . . ?
Cl1 Ru1 P1 O35 -165.89(12) . . . . ?
Cl2 Ru1 P1 O35 26.83(12) . . . . ?
O33 P1 O31 C31 -168.5(3) . . . . ?
O35 P1 O31 C31 -61.2(3) . . . . ?
Ru1 P1 O31 C31 68.4(3) . . . . ?
P1 O31 C31 C32 -87.3(4) . . . . ?
O31 P1 O33 C33 56.4(3) . . . . ?
O35 P1 O33 C33 -45.4(3) . . . . ?
Ru1 P1 O33 C33 178.5(2) . . . . ?
P1 O33 C33 C34 -171.8(2) . . . . ?
O33 P1 O35 C35 -87.9(3) . . . . ?
O31 P1 O35 C35 169.2(3) . . . . ?
Ru1 P1 O35 C35 44.8(3) . . . . ?
P1 O35 C35 C36 89.1(3) . . . . ?
